data_2019123
loop_
_publ_author_name
'Wu, Ming-Shu'
'Feng, Qing-Qin'
'Li, Gao-Nan'
'Wan, De-Hui'

_publ_section_title
;
 2-[Anilino(diphenylphosphoryl)methyl]phenol from a three-component
 Kabachnik--Fields reaction
;
_journal_coeditor_code EG3131
_journal_issue 9
_journal_name_full 'Acta Crystallographica Section C'
_journal_page_first 1070
_journal_page_last 1072
_journal_paper_doi 10.1107/S0108270113022087
_journal_volume 69
_journal_year 2013
_chemical_formula_iupac 'C25 H22 N O2 P'
_chemical_formula_moiety 'C25 H22 N O2 P'
_chemical_formula_sum 'C25 H22 N O2 P'
_chemical_formula_weight 399.41
_chemical_name_systematic
;
2-[Anilino(diphenylphosphoryl)methyl]phenol
;
_space_group_crystal_system orthorhombic
_space_group_IT_number 61
_space_group_name_Hall '-P 2ac 2ab'
_space_group_name_H-M_alt 'P b c a'
_symmetry_space_group_name_Hall '-P 2ac 2ab'
_symmetry_space_group_name_H-M 'P b c a'
_atom_sites_solution_hydrogens geom
_atom_sites_solution_primary direct
_atom_sites_solution_secondary difmap
_cell_angle_alpha 90.00
_cell_angle_beta 90.00
_cell_angle_gamma 90.00
_cell_formula_units_Z 8
_cell_length_a 12.5489(4)
_cell_length_b 16.4560(5)
_cell_length_c 20.9643(6)
_cell_measurement_reflns_used 3813
_cell_measurement_temperature 293(2)
_cell_measurement_theta_max 29.7058
_cell_measurement_theta_min 2.2559
_cell_volume 4329.2(2)
_computing_cell_refinement 'CrysAlisPro (Agilent, 2012)'
_computing_data_collection 'CrysAlisPro (Agilent, 2012)'
_computing_data_reduction 'CrysAlisPro (Agilent, 2012)'
_computing_molecular_graphics 'OLEX2 (Dolomanov <i>et al.</i>, 2009)'
_computing_publication_material 'OLEX2 (Dolomanov <i>et al.</i>, 2009)'
_computing_structure_refinement 'SHELXL97 (Sheldrick, 2008)'
_computing_structure_solution 'SHELXS97 (Sheldrick, 2008)'
_diffrn_ambient_temperature 293(2)
_diffrn_measured_fraction_theta_full 1.000
_diffrn_measured_fraction_theta_max 1.000
_diffrn_measurement_device_type 'Agilent Xcalibur (Atlas, Gemini ultra)'
_diffrn_measurement_method \w
_diffrn_radiation_monochromator graphite
_diffrn_radiation_type MoK\a
_diffrn_radiation_wavelength 0.71073
_diffrn_reflns_av_R_equivalents 0.0387
_diffrn_reflns_limit_h_max 15
_diffrn_reflns_limit_h_min -14
_diffrn_reflns_limit_k_max 16
_diffrn_reflns_limit_k_min -20
_diffrn_reflns_limit_l_max 25
_diffrn_reflns_limit_l_min -26
_diffrn_reflns_number 14390
_diffrn_reflns_theta_full 26.37
_diffrn_reflns_theta_max 26.37
_diffrn_reflns_theta_min 2.26
_diffrn_standards_decay_% 0
_diffrn_standards_interval_count 0
_diffrn_standards_interval_time 0
_diffrn_standards_number 0
_exptl_absorpt_coefficient_mu 0.147
_exptl_absorpt_correction_T_max 1.00000
_exptl_absorpt_correction_T_min 0.77379
_exptl_absorpt_correction_type multi-scan
_exptl_absorpt_process_details '(CrysAlis PRO; Agilent, 2012)'
_exptl_crystal_colour colourless
_exptl_crystal_density_diffrn 1.226
_exptl_crystal_description prism
_exptl_crystal_F_000 1680
_exptl_crystal_size_max 0.1
_exptl_crystal_size_mid 0.1
_exptl_crystal_size_min 0.1
_refine_diff_density_max 0.293
_refine_diff_density_min -0.273
_refine_ls_extinction_method none
_refine_ls_goodness_of_fit_ref 1.022
_refine_ls_hydrogen_treatment constr
_refine_ls_matrix_type full
_refine_ls_number_parameters 263
_refine_ls_number_reflns 4429
_refine_ls_number_restraints 0
_refine_ls_restrained_S_all 1.022
_refine_ls_R_factor_all 0.0817
_refine_ls_R_factor_gt 0.0476
_refine_ls_shift/su_max 0.000
_refine_ls_shift/su_mean 0.000
_refine_ls_structure_factor_coef Fsqd
_refine_ls_weighting_details 'calc w = 1/[\s^2^(Fo^2^)+(0.0503P)^2^+0.6207P] where P=(Fo^2^+2Fc^2^)/3'
_refine_ls_weighting_scheme calc
_refine_ls_wR_factor_gt 0.1061
_refine_ls_wR_factor_ref 0.1215
_reflns_number_gt 2951
_reflns_number_total 4429
_reflns_threshold_expression I>2\s(I)
_cod_data_source_file eg3131.cif
_cod_data_source_block I
_cod_database_code 2019123
_cod_database_fobs_code 2019123

loop_
_space_group_symop_id
_space_group_symop_operation_xyz
1 'x, y, z'
2 '-x+1/2, -y, z+1/2'
3 'x+1/2, -y+1/2, -z'
4 '-x, y+1/2, -z+1/2'
5 '-x, -y, -z'
6 'x-1/2, y, -z-1/2'
7 '-x-1/2, y-1/2, z'
8 'x, -y-1/2, z-1/2'

loop_
_atom_site_type_symbol
_atom_site_label
_atom_site_fract_x
_atom_site_fract_y
_atom_site_fract_z
_atom_site_U_iso_or_equiv
_atom_site_adp_type
_atom_site_calc_flag
_atom_site_refinement_flags
_atom_site_occupancy
_atom_site_symmetry_multiplicity
P P1 0.68854(4) 0.10727(3) 0.67088(2) 0.03680(16) Uani d . 1 1
O O1 0.43871(13) 0.17634(11) 0.75461(7) 0.0704(5) Uani d . 1 1
H H1B 0.3989 0.1774 0.7856 0.106 Uiso calc R 1 1
O O2 0.79368(10) 0.14729(9) 0.66206(6) 0.0484(4) Uani d . 1 1
N N1 0.59018(14) 0.21014(10) 0.59205(7) 0.0476(4) Uani d . 1 1
H H1 0.6477 0.2017 0.5708 0.057 Uiso calc R 1 1
C C1 0.65930(19) 0.30369(13) 0.71138(11) 0.0559(6) Uani d . 1 1
H H1A 0.7084 0.3083 0.6784 0.067 Uiso calc R 1 1
C C2 0.6630(2) 0.35799(15) 0.76194(13) 0.0732(7) Uani d . 1 1
H H2 0.7144 0.3987 0.7629 0.088 Uiso calc R 1 1
C C3 0.5904(2) 0.35127(16) 0.81021(12) 0.0693(7) Uani d . 1 1
H H3 0.5931 0.3876 0.8442 0.083 Uiso calc R 1 1
C C4 0.5139(2) 0.29207(15) 0.80944(10) 0.0603(6) Uani d . 1 1
H H4 0.4646 0.2885 0.8424 0.072 Uiso calc R 1 1
C C5 0.51038(17) 0.23744(13) 0.75920(9) 0.0466(5) Uani d . 1 1
C C6 0.58356(16) 0.24296(11) 0.70957(9) 0.0392(5) Uani d . 1 1
C C7 0.58122(15) 0.17948(12) 0.65686(8) 0.0384(5) Uani d . 1 1
H H7 0.5136 0.1500 0.6602 0.046 Uiso calc R 1 1
C C8 0.41040(18) 0.26471(13) 0.59454(10) 0.0514(6) Uani d . 1 1
H H8 0.3999 0.2444 0.6355 0.062 Uiso calc R 1 1
C C9 0.3292(2) 0.30678(15) 0.56417(12) 0.0668(7) Uani d . 1 1
H H9 0.2646 0.3146 0.5850 0.080 Uiso calc R 1 1
C C10 0.3430(3) 0.33700(16) 0.50364(14) 0.0758(8) Uani d . 1 1
H H10 0.2881 0.3651 0.4836 0.091 Uiso calc R 1 1
C C11 0.4382(3) 0.32536(16) 0.47317(12) 0.0740(8) Uani d . 1 1
H H11 0.4478 0.3458 0.4322 0.089 Uiso calc R 1 1
C C12 0.5201(2) 0.28378(13) 0.50237(10) 0.0561(6) Uani d . 1 1
H H12 0.5843 0.2763 0.4810 0.067 Uiso calc R 1 1
C C13 0.50706(18) 0.25279(11) 0.56411(9) 0.0433(5) Uani d . 1 1
C C14 0.5774(2) -0.00203(15) 0.59125(10) 0.0621(6) Uani d . 1 1
H H14 0.5149 0.0253 0.6019 0.075 Uiso calc R 1 1
C C15 0.5736(3) -0.06854(17) 0.55043(12) 0.0788(8) Uani d . 1 1
H H15 0.5086 -0.0861 0.5342 0.095 Uiso calc R 1 1
C C16 0.6647(3) -0.10775(17) 0.53429(13) 0.0860(10) Uani d . 1 1
H H16 0.6619 -0.1523 0.5071 0.103 Uiso calc R 1 1
C C17 0.7601(3) -0.08252(17) 0.55751(14) 0.0857(9) Uani d . 1 1
H H17 0.8221 -0.1096 0.5458 0.103 Uiso calc R 1 1
C C18 0.7655(2) -0.01646(14) 0.59873(11) 0.0640(7) Uani d . 1 1
H H18 0.8310 0.0006 0.6145 0.077 Uiso calc R 1 1
C C19 0.67364(17) 0.02364(12) 0.61607(9) 0.0428(5) Uani d . 1 1
C C20 0.7151(2) 0.10357(17) 0.80119(10) 0.0719(8) Uani d . 1 1
H H20 0.7624 0.1463 0.7948 0.086 Uiso calc R 1 1
C C21 0.6948(3) 0.0757(2) 0.86265(12) 0.0975(11) Uani d . 1 1
H H21 0.7280 0.1003 0.8973 0.117 Uiso calc R 1 1
C C22 0.6265(3) 0.0125(2) 0.87217(12) 0.0874(9) Uani d . 1 1
H H22 0.6143 -0.0067 0.9133 0.105 Uiso calc R 1 1
C C23 0.5764(2) -0.02250(17) 0.82197(13) 0.0783(8) Uani d . 1 1
H H23 0.5290 -0.0651 0.8287 0.094 Uiso calc R 1 1
C C24 0.5956(2) 0.00505(14) 0.76081(10) 0.0609(6) Uani d . 1 1
H H24 0.5609 -0.0193 0.7266 0.073 Uiso calc R 1 1
C C25 0.66542(16) 0.06800(12) 0.74989(9) 0.0426(5) Uani d . 1 1

loop_
_atom_site_aniso_label
_atom_site_aniso_U_11
_atom_site_aniso_U_22
_atom_site_aniso_U_33
_atom_site_aniso_U_12
_atom_site_aniso_U_13
_atom_site_aniso_U_23
P1 0.0374(3) 0.0433(3) 0.0297(3) -0.0013(2) -0.0015(2) 0.0009(2)
O1 0.0646(11) 0.0858(12) 0.0609(10) -0.0245(10) 0.0271(8) -0.0124(9)
O2 0.0378(8) 0.0683(9) 0.0391(7) -0.0077(7) -0.0011(6) -0.0007(7)
N1 0.0492(11) 0.0603(11) 0.0333(8) 0.0079(9) 0.0064(8) 0.0097(8)
C1 0.0629(15) 0.0474(13) 0.0574(14) -0.0102(12) 0.0067(12) 0.0012(11)
C2 0.0790(19) 0.0521(15) 0.089(2) -0.0140(14) -0.0039(16) -0.0097(14)
C3 0.084(2) 0.0586(16) 0.0657(16) 0.0075(15) -0.0063(15) -0.0203(13)
C4 0.0673(16) 0.0659(16) 0.0479(12) 0.0117(14) 0.0073(12) -0.0074(11)
C5 0.0465(12) 0.0501(12) 0.0430(11) 0.0012(11) 0.0035(10) 0.0010(10)
C6 0.0421(12) 0.0384(11) 0.0370(10) 0.0008(9) 0.0000(9) 0.0045(9)
C7 0.0390(11) 0.0429(11) 0.0332(10) -0.0034(9) 0.0006(8) 0.0051(8)
C8 0.0570(14) 0.0535(13) 0.0436(12) 0.0074(11) -0.0110(11) -0.0036(10)
C9 0.0662(17) 0.0640(16) 0.0702(16) 0.0141(13) -0.0229(13) -0.0157(13)
C10 0.093(2) 0.0604(17) 0.0743(18) 0.0103(15) -0.0419(17) -0.0013(14)
C11 0.108(2) 0.0609(16) 0.0527(14) -0.0108(16) -0.0350(16) 0.0141(12)
C12 0.0759(16) 0.0524(13) 0.0400(11) -0.0113(12) -0.0120(11) 0.0062(10)
C13 0.0567(14) 0.0371(11) 0.0362(10) -0.0034(10) -0.0102(10) -0.0019(9)
C14 0.0703(17) 0.0622(15) 0.0539(13) -0.0032(13) -0.0079(13) -0.0116(12)
C15 0.109(2) 0.0678(17) 0.0595(16) -0.0205(18) -0.0115(16) -0.0111(14)
C16 0.148(3) 0.0524(16) 0.0574(16) -0.006(2) 0.0084(19) -0.0091(13)
C17 0.116(3) 0.0599(17) 0.081(2) 0.0229(18) 0.0206(19) -0.0111(15)
C18 0.0740(18) 0.0570(15) 0.0609(14) 0.0125(14) 0.0016(13) -0.0042(12)
C19 0.0567(14) 0.0400(11) 0.0318(10) 0.0011(10) -0.0007(10) 0.0016(9)
C20 0.0852(19) 0.0932(19) 0.0372(12) -0.0216(16) -0.0057(12) 0.0073(13)
C21 0.129(3) 0.128(3) 0.0357(14) -0.021(2) -0.0097(15) 0.0118(16)
C22 0.125(3) 0.092(2) 0.0450(15) 0.011(2) 0.0147(17) 0.0264(15)
C23 0.100(2) 0.0636(17) 0.0714(18) -0.0068(16) 0.0200(17) 0.0246(14)
C24 0.0745(17) 0.0593(15) 0.0491(13) -0.0074(13) 0.0037(12) 0.0112(11)
C25 0.0475(12) 0.0456(11) 0.0347(10) 0.0048(10) -0.0008(9) 0.0043(9)

loop_
_atom_type_symbol
_atom_type_description
_atom_type_scat_dispersion_real
_atom_type_scat_dispersion_imag
_atom_type_scat_source
C C 0.0033 0.0016 'International Tables Vol C Tables 4.2.6.8 and 6.1.1.4'
H H 0.0000 0.0000 'International Tables Vol C Tables 4.2.6.8 and 6.1.1.4'
N N 0.0061 0.0033 'International Tables Vol C Tables 4.2.6.8 and 6.1.1.4'
O O 0.0106 0.0060 'International Tables Vol C Tables 4.2.6.8 and 6.1.1.4'
P P 0.1023 0.0942 'International Tables Vol C Tables 4.2.6.8 and 6.1.1.4'

loop_
_geom_angle_atom_site_label_1
_geom_angle_atom_site_label_2
_geom_angle_atom_site_label_3
_geom_angle
_geom_angle_publ_flag
O2 P1 C7 110.33(9) y
O2 P1 C19 110.55(9) y
O2 P1 C25 114.61(9) y
C19 P1 C7 108.59(9) y
C25 P1 C7 105.28(9) y
C25 P1 C19 107.19(9) y
C5 O1 H1B 109.5 ?
C7 N1 H1 119.6 ?
C13 N1 H1 119.6 ?
C13 N1 C7 120.81(16) ?
C2 C1 H1A 119.6 ?
C6 C1 H1A 119.6 ?
C6 C1 C2 120.7(2) ?
C1 C2 H2 120.3 ?
C3 C2 C1 119.5(2) ?
C3 C2 H2 120.3 ?
C2 C3 H3 119.4 ?
C2 C3 C4 121.1(2) ?
C4 C3 H3 119.4 ?
C3 C4 H4 120.2 ?
C3 C4 C5 119.6(2) ?
C5 C4 H4 120.2 ?
O1 C5 C4 123.9(2) ?
O1 C5 C6 115.74(18) ?
C4 C5 C6 120.4(2) ?
C1 C6 C5 118.79(19) ?
C1 C6 C7 122.05(18) ?
C5 C6 C7 119.09(18) ?
P1 C7 H7 107.8 ?
N1 C7 P1 108.69(13) ?
N1 C7 C6 116.05(16) ?
N1 C7 H7 107.8 ?
C6 C7 P1 108.47(13) ?
C6 C7 H7 107.8 ?
C9 C8 H8 119.9 ?
C13 C8 H8 119.9 ?
C13 C8 C9 120.2(2) ?
C8 C9 H9 119.6 ?
C10 C9 C8 120.8(3) ?
C10 C9 H9 119.6 ?
C9 C10 H10 120.3 ?
C11 C10 C9 119.4(2) ?
C11 C10 H10 120.3 ?
C10 C11 H11 119.6 ?
C10 C11 C12 120.9(2) ?
C12 C11 H11 119.6 ?
C11 C12 H12 119.9 ?
C11 C12 C13 120.3(2) ?
C13 C12 H12 119.9 ?
N1 C13 C12 119.1(2) ?
C8 C13 N1 122.41(17) ?
C8 C13 C12 118.4(2) ?
C15 C14 H14 119.9 ?
C19 C14 H14 119.9 ?
C19 C14 C15 120.2(3) ?
C14 C15 H15 120.0 ?
C16 C15 C14 120.0(3) ?
C16 C15 H15 120.0 ?
C15 C16 H16 119.7 ?
C15 C16 C17 120.6(3) ?
C17 C16 H16 119.7 ?
C16 C17 H17 119.8 ?
C16 C17 C18 120.3(3) ?
C18 C17 H17 119.8 ?
C17 C18 H18 120.1 ?
C19 C18 C17 119.9(3) ?
C19 C18 H18 120.1 ?
C14 C19 P1 124.35(17) ?
C18 C19 P1 116.58(17) ?
C18 C19 C14 119.1(2) ?
C21 C20 H20 119.9 ?
C25 C20 H20 119.9 ?
C25 C20 C21 120.1(3) ?
C20 C21 H21 119.9 ?
C22 C21 C20 120.2(3) ?
C22 C21 H21 119.9 ?
C21 C22 H22 119.9 ?
C23 C22 C21 120.2(2) ?
C23 C22 H22 119.9 ?
C22 C23 H23 120.0 ?
C22 C23 C24 120.0(3) ?
C24 C23 H23 120.0 ?
C23 C24 H24 119.6 ?
C25 C24 C23 120.8(2) ?
C25 C24 H24 119.6 ?
C20 C25 P1 119.59(17) ?
C20 C25 C24 118.65(19) ?
C24 C25 P1 121.71(16) ?

loop_
_geom_bond_atom_site_label_1
_geom_bond_atom_site_label_2
_geom_bond_distance
P1 O2 1.4862(14)
P1 C7 1.820(2)
P1 C19 1.803(2)
P1 C25 1.8015(19)
O1 H1B 0.8200
N1 H1 0.8600
N1 C13 1.387(3)
C1 H1A 0.9300
C1 C2 1.387(3)
C2 H2 0.9300
C2 C3 1.366(4)
C3 H3 0.9300
C4 C3 1.368(3)
C4 H4 0.9300
C5 O1 1.352(2)
C5 C4 1.385(3)
C6 C1 1.380(3)
C6 C5 1.391(3)
C7 N1 1.454(2)
C7 C6 1.521(3)
C7 H7 0.9800
C8 H8 0.9300
C8 C9 1.387(3)
C9 H9 0.9300
C9 C10 1.374(4)
C10 H10 0.9300
C11 C10 1.368(4)
C11 H11 0.9300
C12 C11 1.378(3)
C12 H12 0.9300
C13 C8 1.384(3)
C13 C12 1.401(3)
C14 H14 0.9300
C14 C15 1.390(3)
C15 H15 0.9300
C16 C15 1.356(4)
C16 H16 0.9300
C16 C17 1.357(4)
C17 H17 0.9300
C18 C17 1.390(3)
C18 H18 0.9300
C19 C14 1.382(3)
C19 C18 1.377(3)
C20 H20 0.9300
C20 C21 1.391(3)
C21 H21 0.9300
C22 C21 1.363(4)
C22 H22 0.9300
C23 C22 1.355(4)
C23 H23 0.9300
C24 C23 1.381(3)
C24 H24 0.9300
C25 C20 1.374(3)
C25 C24 1.376(3)

loop_
_geom_hbond_atom_site_label_D
_geom_hbond_atom_site_label_H
_geom_hbond_atom_site_label_A
_geom_hbond_site_symmetry_A
_geom_hbond_distance_DH
_geom_hbond_distance_HA
_geom_hbond_distance_DA
_geom_hbond_angle_DHA
O1 H1B O2 6_557 0.82 1.79 2.5677(19) 158.6
